data_7101021
loop_
_publ_author_name
'Francois Diederich'
'Ivan Biaggio'
'Corinne Boudon'
'Jean-Paul Gisselbrecht'
'Maurice Gross'
'J.H. Lim'
'Joshua C. May'
'Tsuyoshi Michinobu'
'Paul Seiler'

_publ_section_title
;
A new class of organic donor-acceptor molecules with
large third-order optical nonlinearities
;
_journal_name_full 'Chemical Communications'
_journal_paper_doi 10.1039/b417393g
_journal_year 2005
_chemical_formula_moiety 'C16 H11 N5'
_chemical_formula_sum 'C16 H11 N5'
_chemical_formula_weight 273.30
_space_group_IT_number 2
_symmetry_cell_setting triclinic
_symmetry_space_group_name_Hall '-P 1'
_symmetry_space_group_name_H-M 'P -1'
_cell_angle_alpha 70.935(1)
_cell_angle_beta 71.461(1)
_cell_angle_gamma 61.437(2)
_cell_formula_units_Z 4
_cell_length_a 10.7459(2)
_cell_length_b 11.0754(3)
_cell_length_c 15.1601(5)
_cell_measurement_temperature 173(2)
_cell_volume 1469.05(7)
_diffrn_ambient_temperature 173(2)
_exptl_crystal_density_diffrn 1.236
_cod_depositor_comments
;
The following automatic conversions were performed:
'_symmetry_cell_setting' value 'Triclinic' changed to 'triclinic'
according to '/home/saulius/struct/CIF-dictionaries/cif_core.dic'
dictionary named 'cif_core.dic' version 2.4.1 from 2010-06-29.

Automatic conversion script
Id: cif_fix_enum 1527 2010-12-29 10:47:43Z saulius 
;
_cod_database_code 7101021

loop_
_symmetry_equiv_pos_as_xyz
'x, y, z'
'-x, -y, -z'

loop_
_atom_site_label
_atom_site_type_symbol
_atom_site_fract_x
_atom_site_fract_y
_atom_site_fract_z
_atom_site_U_iso_or_equiv
_atom_site_adp_type
_atom_site_occupancy
_atom_site_calc_flag
_atom_site_refinement_flags
_atom_site_disorder_assembly
_atom_site_disorder_group
C1 C 0.77096(14) 0.18089(13) 1.03019(9) 0.0308(3) Uani 1 d . . .
C2 C 0.69013(14) 0.12915(14) 1.11379(9) 0.0320(3) Uani 1 d . . .
H2A H 0.6628 0.1661 1.1688 0.034(4) Uiso 1 calc R . .
C3 C 0.65006(14) 0.02712(14) 1.11757(10) 0.0338(3) Uani 1 d . . .
H3A H 0.5937 -0.0037 1.1745 0.037(4) Uiso 1 calc R . .
C4 C 0.69136(14) -0.03325(13) 1.03778(10) 0.0328(3) Uani 1 d . . .
C5 C 0.76626(15) 0.02346(14) 0.95246(10) 0.0364(3) Uani 1 d . . .
H5A H 0.7905 -0.0107 0.8966 0.048(5) Uiso 1 calc R . .
C6 C 0.80447(15) 0.12722(14) 0.94917(10) 0.0354(3) Uani 1 d . . .
H6A H 0.8546 0.1634 0.8910 0.032(4) Uiso 1 calc R . .
N7 N 0.65869(13) -0.13988(12) 1.04329(9) 0.0400(3) Uani 1 d . . .
C8 C 0.60350(18) -0.21245(17) 1.13464(12) 0.0478(4) Uani 1 d . . .
H8A H 0.6665 -0.2418 1.1793 0.072 Uiso 1 calc R . .
H8B H 0.6013 -0.2954 1.1262 0.072 Uiso 1 calc R . .
H8C H 0.5056 -0.1490 1.1599 0.072 Uiso 1 calc R . .
C9 C 0.69531(18) -0.19933(16) 0.96116(12) 0.0474(4) Uani 1 d . . .
H9A H 0.6700 -0.1232 0.9054 0.071 Uiso 1 calc R . .
H9B H 0.6414 -0.2558 0.9739 0.071 Uiso 1 calc R . .
H9C H 0.7992 -0.2590 0.9488 0.071 Uiso 1 calc R . .
C10 C 0.82158(13) 0.28138(13) 1.02932(9) 0.0314(3) Uani 1 d . . .
C11 C 0.86687(14) 0.27728(14) 1.10612(10) 0.0333(3) Uani 1 d . . .
C12 C 0.89720(15) 0.15872(15) 1.18405(10) 0.0365(3) Uani 1 d . . .
N13 N 0.93112(16) 0.06208(15) 1.24460(10) 0.0502(3) Uani 1 d . . .
C14 C 0.89533(15) 0.38892(15) 1.11047(11) 0.0379(3) Uani 1 d . . .
N15 N 0.91916(16) 0.47719(15) 1.11447(11) 0.0530(3) Uani 1 d . . .
C16 C 0.83119(15) 0.39045(14) 0.94409(10) 0.0344(3) Uani 1 d . . .
H16A H 0.9109 0.4138 0.9295 0.040(4) Uiso 1 calc R . .
C17 C 0.73663(15) 0.46009(14) 0.88500(10) 0.0354(3) Uani 1 d . . .
C18 C 0.60514(16) 0.44640(14) 0.89773(10) 0.0362(3) Uani 1 d . . .
N19 N 0.49592(15) 0.44638(14) 0.90375(10) 0.0477(3) Uani 1 d . . .
C20 C 0.76015(19) 0.56398(17) 0.80267(11) 0.0489(4) Uani 1 d . . .
N21 N 0.7776(2) 0.64594(19) 0.73791(13) 0.0826(6) Uani 1 d . . .
C1' C 0.96726(14) 0.30206(14) 0.55703(10) 0.0329(3) Uani 1 d . . .
C2' C 0.86218(14) 0.29529(15) 0.63941(10) 0.0362(3) Uani 1 d . . .
H2'A H 0.8898 0.2238 0.6940 0.045(4) Uiso 1 calc R . .
C3' C 0.71999(15) 0.38994(16) 0.64288(10) 0.0397(3) Uani 1 d . . .
H3'A H 0.6508 0.3818 0.6993 0.039(4) Uiso 1 calc R . .
C4' C 0.67506(14) 0.49938(14) 0.56354(11) 0.0373(3) Uani 1 d . . .
C5' C 0.78112(15) 0.50470(14) 0.48049(11) 0.0379(3) Uani 1 d . . .
H5'A H 0.7542 0.5762 0.4258 0.051(5) Uiso 1 calc R . .
C6' C 0.92299(15) 0.40805(14) 0.47728(10) 0.0363(3) Uani 1 d . . .
H6'A H 0.9920 0.4132 0.4202 0.034(4) Uiso 1 calc R . .
N7' N 0.53427(13) 0.59380(14) 0.56717(10) 0.0472(3) Uani 1 d . . .
C8' C 0.43008(18) 0.5980(2) 0.65593(13) 0.0646(5) Uani 1 d . . .
H8'A H 0.4175 0.5102 0.6779 0.097 Uiso 1 calc R . .
H8'B H 0.3373 0.6775 0.6460 0.097 Uiso 1 calc R . .
H8'C H 0.4649 0.6093 0.7039 0.097 Uiso 1 calc R . .
C9' C 0.48854(18) 0.70427(18) 0.48460(13) 0.0550(4) Uani 1 d . . .
H9'A H 0.5303 0.7711 0.4726 0.082 Uiso 1 calc R . .
H9'B H 0.3829 0.7535 0.4968 0.082 Uiso 1 calc R . .
H9'C H 0.5216 0.6625 0.4289 0.082 Uiso 1 calc R . .
C10' C 1.11777(13) 0.20019(13) 0.55304(9) 0.0320(3) Uani 1 d . . .
C11' C 1.18725(14) 0.15529(14) 0.62719(10) 0.0338(3) Uani 1 d . . .
C12' C 1.12537(15) 0.21654(16) 0.70955(11) 0.0399(3) Uani 1 d . . .
N13' N 1.08106(15) 0.26566(16) 0.77522(11) 0.0560(4) Uani 1 d . . .
C14' C 1.32835(14) 0.04158(15) 0.62756(10) 0.0377(3) Uani 1 d . . .
N15' N 1.44197(13) -0.04864(15) 0.62701(10) 0.0508(3) Uani 1 d . . .
C16' C 1.20004(14) 0.13831(14) 0.46943(10) 0.0347(3) Uani 1 d . . .
H16B H 1.3008 0.1143 0.4533 0.040(4) Uiso 1 calc R . .
C17' C 1.14386(15) 0.11277(14) 0.41353(10) 0.0359(3) Uani 1 d . . .
C18' C 0.99432(16) 0.14131(15) 0.42705(10) 0.0393(3) Uani 1 d . . .
N19' N 0.87871(15) 0.15641(15) 0.43466(11) 0.0526(3) Uani 1 d . . .
C20' C 1.23656(18) 0.04271(18) 0.33647(11) 0.0476(4) Uani 1 d . . .
N21' N 1.3078(2) -0.0150(2) 0.27629(12) 0.0747(5) Uani 1 d . . .

loop_
_atom_site_aniso_label
_atom_site_aniso_U_11
_atom_site_aniso_U_22
_atom_site_aniso_U_33
_atom_site_aniso_U_23
_atom_site_aniso_U_13
_atom_site_aniso_U_12
C1 0.0317(6) 0.0275(6) 0.0325(6) -0.0055(5) -0.0064(5) -0.0121(5)
C2 0.0330(6) 0.0333(7) 0.0317(6) -0.0066(5) -0.0075(5) -0.0146(5)
C3 0.0326(6) 0.0340(7) 0.0355(7) -0.0043(5) -0.0067(5) -0.0164(6)
C4 0.0303(6) 0.0268(6) 0.0420(7) -0.0062(5) -0.0126(5) -0.0097(5)
C5 0.0399(7) 0.0328(7) 0.0367(7) -0.0107(6) -0.0088(6) -0.0125(6)
C6 0.0387(7) 0.0335(7) 0.0318(7) -0.0059(5) -0.0042(5) -0.0158(6)
N7 0.0428(7) 0.0329(6) 0.0500(7) -0.0106(5) -0.0114(5) -0.0175(5)
C8 0.0487(9) 0.0395(8) 0.0610(10) -0.0145(7) -0.0018(7) -0.0259(7)
C9 0.0513(9) 0.0384(8) 0.0606(10) -0.0176(7) -0.0156(7) -0.0175(7)
C10 0.0268(6) 0.0295(6) 0.0354(7) -0.0088(5) -0.0019(5) -0.0111(5)
C11 0.0307(6) 0.0315(6) 0.0380(7) -0.0079(5) -0.0054(5) -0.0137(5)
C12 0.0365(7) 0.0392(7) 0.0391(7) -0.0091(6) -0.0087(6) -0.0185(6)
N13 0.0588(8) 0.0487(8) 0.0490(8) 0.0000(6) -0.0216(6) -0.0267(7)
C14 0.0335(7) 0.0387(7) 0.0434(8) -0.0100(6) -0.0065(6) -0.0164(6)
N15 0.0548(8) 0.0523(8) 0.0649(9) -0.0192(7) -0.0076(7) -0.0306(7)
C16 0.0347(7) 0.0341(7) 0.0363(7) -0.0090(5) -0.0002(5) -0.0189(6)
C17 0.0416(7) 0.0312(7) 0.0316(7) -0.0048(5) -0.0030(5) -0.0176(6)
C18 0.0431(8) 0.0316(7) 0.0314(7) -0.0054(5) -0.0079(6) -0.0142(6)
N19 0.0488(8) 0.0457(7) 0.0520(8) -0.0102(6) -0.0157(6) -0.0187(6)
C20 0.0609(10) 0.0427(8) 0.0401(8) -0.0022(7) -0.0052(7) -0.0265(8)
N21 0.1111(15) 0.0651(11) 0.0570(10) 0.0152(8) -0.0072(10) -0.0490(11)
C1' 0.0284(6) 0.0300(6) 0.0357(7) -0.0066(5) -0.0065(5) -0.0088(5)
C2' 0.0301(6) 0.0387(7) 0.0334(7) -0.0063(6) -0.0073(5) -0.0094(6)
C3' 0.0289(7) 0.0453(8) 0.0365(7) -0.0107(6) -0.0042(5) -0.0090(6)
C4' 0.0298(6) 0.0333(7) 0.0451(8) -0.0116(6) -0.0103(6) -0.0064(5)
C5' 0.0363(7) 0.0283(6) 0.0425(8) -0.0030(6) -0.0114(6) -0.0090(6)
C6' 0.0328(7) 0.0316(7) 0.0374(7) -0.0040(6) -0.0045(5) -0.0114(6)
N7' 0.0315(6) 0.0444(7) 0.0494(8) -0.0093(6) -0.0117(5) -0.0013(5)
C8' 0.0326(8) 0.0735(12) 0.0546(10) -0.0166(9) -0.0071(7) 0.0046(8)
C9' 0.0379(8) 0.0413(9) 0.0655(11) -0.0017(8) -0.0164(7) -0.0031(7)
C10' 0.0272(6) 0.0289(6) 0.0344(7) -0.0034(5) -0.0037(5) -0.0111(5)
C11' 0.0269(6) 0.0323(7) 0.0364(7) -0.0063(5) -0.0037(5) -0.0099(5)
C12' 0.0306(7) 0.0401(8) 0.0436(8) -0.0082(6) -0.0104(6) -0.0090(6)
N13' 0.0453(8) 0.0636(9) 0.0575(9) -0.0280(7) -0.0122(6) -0.0105(7)
C14' 0.0295(7) 0.0420(8) 0.0350(7) -0.0061(6) -0.0047(5) -0.0121(6)
N15' 0.0316(6) 0.0549(8) 0.0474(8) -0.0091(6) -0.0070(5) -0.0050(6)
C16' 0.0275(6) 0.0325(7) 0.0337(7) -0.0022(5) -0.0012(5) -0.0104(5)
C17' 0.0338(7) 0.0326(7) 0.0317(7) -0.0039(5) -0.0027(5) -0.0106(6)
C18' 0.0389(8) 0.0353(7) 0.0385(7) -0.0062(6) -0.0108(6) -0.0104(6)
N19' 0.0409(7) 0.0490(8) 0.0657(9) -0.0130(7) -0.0188(6) -0.0113(6)
C20' 0.0467(9) 0.0494(9) 0.0391(8) -0.0119(7) -0.0027(7) -0.0159(7)
N21' 0.0755(11) 0.0809(12) 0.0574(10) -0.0345(9) 0.0074(8) -0.0246(9)

loop_
_geom_bond_atom_site_label_1
_geom_bond_atom_site_label_2
_geom_bond_distance
_geom_bond_site_symmetry_2
_geom_bond_publ_flag
C1 C6 1.4081(19) . ?
C1 C2 1.4109(18) . ?
C1 C10 1.4490(18) . ?
C2 C3 1.3686(18) . ?
C3 C4 1.4177(19) . ?
C4 N7 1.3559(17) . ?
C4 C5 1.4163(19) . ?
C5 C6 1.3756(19) . ?
N7 C9 1.454(2) . ?
N7 C8 1.457(2) . ?
C10 C11 1.3781(19) . ?
C10 C16 1.4677(18) . ?
C11 C12 1.431(2) . ?
C11 C14 1.4333(19) . ?
C12 N13 1.1484(19) . ?
C14 N15 1.1459(19) . ?
C16 C17 1.345(2) . ?
C17 C18 1.438(2) . ?
C17 C20 1.444(2) . ?
C18 N19 1.1479(19) . ?
C20 N21 1.134(2) . ?
C1' C2' 1.4012(19) . ?
C1' C6' 1.4038(19) . ?
C1' C10' 1.4594(17) . ?
C2' C3' 1.3746(18) . ?
C3' C4' 1.416(2) . ?
C4' N7' 1.3628(17) . ?
C4' C5' 1.411(2) . ?
C5' C6' 1.3779(19) . ?
N7' C8' 1.449(2) . ?
N7' C9' 1.456(2) . ?
C10' C11' 1.3717(19) . ?
C10' C16' 1.4606(19) . ?
C11' C12' 1.434(2) . ?
C11' C14' 1.4353(18) . ?
C12' N13' 1.148(2) . ?
C14' N15' 1.1496(18) . ?
C16' C17' 1.345(2) . ?
C17' C18' 1.439(2) . ?
C17' C20' 1.439(2) . ?
C18' N19' 1.1434(19) . ?
C20' N21' 1.138(2) . ?

loop_
_cod_related_entry_id
_cod_related_entry_database
_cod_related_entry_code
1 ChemSpider 28411112
